data_7026470
loop_
_publ_author_name
'Zhao, Na'
'Wu, Yu-Hui'
'Shi, Lin-Xi'
'Lin, Qi-Pu'
'Chen, Zhong-Ning'

_publ_section_title
;
 A sensitive phosphorescent thiol chemosensor based on an iridium(III)
 complex with alpha,beta-unsaturated ketone functionalized 2,2'-bipyridyl
 ligand.
;
_journal_issue 35
_journal_name_full 'Dalton transactions (Cambridge, England : 2003)'
_journal_page_first 8288
_journal_page_last 8295
_journal_paper_doi 10.1039/c0dt00456a
_journal_volume 39
_journal_year 2010
_chemical_formula_moiety 'C46 H41 Ir N5 O, F6 P'
_chemical_formula_sum 'C46 H41 F6 Ir N5 O P'
_chemical_formula_weight 1017.03
_chemical_name_systematic
;
?
;
_space_group_IT_number 19
_symmetry_cell_setting orthorhombic
_symmetry_space_group_name_Hall 'P 2ac 2ab'
_symmetry_space_group_name_H-M 'P 21 21 21'
_atom_sites_solution_hydrogens geom
_atom_sites_solution_primary direct
_atom_sites_solution_secondary difmap
_audit_creation_method SHELXL-97
_cell_angle_alpha 90.00
_cell_angle_beta 90.00
_cell_angle_gamma 90.00
_cell_formula_units_Z 4
_cell_length_a 13.256(3)
_cell_length_b 13.706(3)
_cell_length_c 31.379(7)
_cell_measurement_reflns_used 11079
_cell_measurement_temperature 293(2)
_cell_measurement_theta_max 27.4797
_cell_measurement_theta_min 3.0173
_cell_volume 5701(2)
_computing_cell_refinement 'Bruker XSCANS'
_computing_data_collection 'Bruker XSCANS'
_computing_data_reduction 'Bruker SHELXTL'
_computing_molecular_graphics 'Bruker SHELXTL'
_computing_publication_material 'Bruker SHELXTL'
_computing_structure_refinement 'SHELXL-97 (Sheldrick, 1997)'
_computing_structure_solution 'SHELXS-97 (Sheldrick, 1990)'
_diffrn_ambient_temperature 293(2)
_diffrn_measured_fraction_theta_full 0.980
_diffrn_measured_fraction_theta_max 0.980
_diffrn_measurement_device_type 'Bruker P4'
_diffrn_measurement_method '\w scans'
_diffrn_radiation_monochromator graphite
_diffrn_radiation_source 'fine-focus sealed tube'
_diffrn_radiation_type MoK\a
_diffrn_radiation_wavelength 0.71073
_diffrn_reflns_av_R_equivalents 0.0428
_diffrn_reflns_av_sigmaI/netI 0.0557
_diffrn_reflns_limit_h_max 17
_diffrn_reflns_limit_h_min -17
_diffrn_reflns_limit_k_max 17
_diffrn_reflns_limit_k_min -17
_diffrn_reflns_limit_l_max 40
_diffrn_reflns_limit_l_min -36
_diffrn_reflns_number 40603
_diffrn_reflns_theta_full 27.47
_diffrn_reflns_theta_max 27.47
_diffrn_reflns_theta_min 2.60
_diffrn_standards_decay_% none
_diffrn_standards_interval_count none
_diffrn_standards_interval_time 0
_diffrn_standards_number none
_exptl_absorpt_coefficient_mu 2.421
_exptl_absorpt_correction_T_max 0.616
_exptl_absorpt_correction_T_min 0.433
_exptl_absorpt_correction_type multi-scan
_exptl_absorpt_process_details CrystalClear
_exptl_crystal_colour Red
_exptl_crystal_density_diffrn 1.185
_exptl_crystal_density_method 'not measured'
_exptl_crystal_description Prism
_exptl_crystal_F_000 2024.0
_exptl_crystal_size_max 0.3500
_exptl_crystal_size_mid 0.3000
_exptl_crystal_size_min 0.2000
_refine_diff_density_max 1.533
_refine_diff_density_min -1.263
_refine_diff_density_rms 0.123
_refine_ls_abs_structure_details 'Flack H D (1983), Acta Cryst. A39, 876-881'
_refine_ls_abs_structure_Flack -0.004(12)
_refine_ls_extinction_method none
_refine_ls_goodness_of_fit_ref 1.115
_refine_ls_hydrogen_treatment constr
_refine_ls_matrix_type full
_refine_ls_number_parameters 457
_refine_ls_number_reflns 12641
_refine_ls_number_restraints 239
_refine_ls_restrained_S_all 1.153
_refine_ls_R_factor_all 0.0762
_refine_ls_R_factor_gt 0.0632
_refine_ls_shift/su_max 0.002
_refine_ls_shift/su_mean 0.000
_refine_ls_structure_factor_coef Fsqd
_refine_ls_weighting_details 'calc w=1/[\s^2^(Fo^2^)+(0.1035P)^2^+0.3256P] where P=(Fo^2^+2Fc^2^)/3'
_refine_ls_weighting_scheme calc
_refine_ls_wR_factor_gt 0.1690
_refine_ls_wR_factor_ref 0.1831
_reflns_number_gt 10488
_reflns_number_total 12641
_reflns_threshold_expression >2sigma(I)
_cod_data_source_file c0dt00456a.txt
_cod_data_source_block Compound_1
_cod_depositor_comments
;
The following automatic conversions were performed:

'_symmetry_cell_setting' value 'Orthorhombic' changed to
'orthorhombic' according to
/home/saulius/struct/CIF-dictionaries/cif_core.dic dictionary named
'cif_core.dic' version 2.4.2 from
2011-04-26.

'_exptl_absorpt_correction_type' value 'Multi-scan'
changed to 'multi-scan' according to
/home/saulius/struct/CIF-dictionaries/cif_core.dic dictionary named
'cif_core.dic' version 2.4.2 from 2011-04-26.

Automatic conversion script
Id: cif_fix_values 1891 2012-01-12 08:04:46Z andrius 
;
_cod_original_sg_symbol_H-M P2(1)2(1)2(1)
_cod_database_code 7026470

loop_
_symmetry_equiv_pos_as_xyz
'x, y, z'
'-x+1/2, -y, z+1/2'
'-x, y+1/2, -z+1/2'
'x+1/2, -y+1/2, -z'

loop_
_atom_site_label
_atom_site_type_symbol
_atom_site_fract_x
_atom_site_fract_y
_atom_site_fract_z
_atom_site_U_iso_or_equiv
_atom_site_adp_type
_atom_site_occupancy
_atom_site_symmetry_multiplicity
_atom_site_calc_flag
_atom_site_refinement_flags
Ir1 Ir 0.55867(2) 1.45001(2) 0.686210(10) 0.05815(12) Uani 1 1 d .
P1 P 0.5676(2) 1.4417(2) 0.96204(8) 0.0828(7) Uani 1 1 d DU
F1 F 0.4780(6) 1.3874(6) 0.9396(3) 0.142(3) Uani 1 1 d DU
F2 F 0.5013(7) 1.5337(6) 0.9669(4) 0.163(3) Uani 1 1 d DU
F3 F 0.5298(10) 1.4057(10) 1.0048(3) 0.186(4) Uani 1 1 d DU
F4 F 0.6564(6) 1.4955(6) 0.9843(2) 0.147(3) Uani 1 1 d DU
F5 F 0.6370(7) 1.3518(6) 0.9540(4) 0.160(3) Uani 1 1 d DU
F6 F 0.6041(7) 1.4813(8) 0.9179(2) 0.134(3) Uani 1 1 d DU
O1 O 0.0849(7) 1.9279(7) 0.6941(3) 0.125(3) Uani 1 1 d U
N5 N 0.0433(11) 2.2386(10) 0.5437(4) 0.147(3) Uani 1 1 d DU
C11 C 0.6569(4) 1.3366(4) 0.6791(2) 0.066(2) Uani 1 1 d G
C1 C 0.7563(4) 1.3317(4) 0.6930(2) 0.077(3) Uani 1 1 d G
H1A H 0.7851 1.3846 0.7070 0.092 Uiso 1 1 calc R
C2 C 0.8128(4) 1.2478(5) 0.6859(2) 0.095(3) Uani 1 1 d G
H2A H 0.8793 1.2446 0.6953 0.113 Uiso 1 1 calc R
C3 C 0.7698(6) 1.1687(4) 0.6650(3) 0.107(4) Uani 1 1 d G
H3A H 0.8076 1.1126 0.6603 0.128 Uiso 1 1 calc R
C4 C 0.6704(6) 1.1736(4) 0.6510(2) 0.095(3) Uani 1 1 d G
H4A H 0.6416 1.1207 0.6370 0.114 Uiso 1 1 calc R
C5 C 0.6139(4) 1.2575(5) 0.6581(2) 0.074(2) Uani 1 1 d G
C6 C 0.5111(4) 1.2667(4) 0.6431(2) 0.075(3) Uani 1 1 d G
C7 C 0.4560(7) 1.1983(4) 0.6201(2) 0.090(3) Uani 1 1 d G
H7A H 0.4858 1.1397 0.6121 0.108 Uiso 1 1 calc R
C8 C 0.3564(7) 1.2176(5) 0.6090(3) 0.120(5) Uani 1 1 d G
H8A H 0.3196 1.1718 0.5936 0.144 Uiso 1 1 calc R
C9 C 0.3119(4) 1.3052(6) 0.6210(3) 0.110(4) Uani 1 1 d G
H9A H 0.2453 1.3181 0.6136 0.132 Uiso 1 1 calc R
C10 C 0.3670(4) 1.3736(4) 0.6440(2) 0.091(3) Uani 1 1 d G
H10A H 0.3372 1.4322 0.6520 0.110 Uiso 1 1 calc R
N1 N 0.4666(4) 1.3543(3) 0.65505(18) 0.0618(16) Uani 1 1 d G
N2 N 0.6554(4) 1.5309(4) 0.72163(18) 0.072(2) Uani 1 1 d G
C12 C 0.7287(5) 1.5924(6) 0.7048(2) 0.094(4) Uani 1 1 d G
H12A H 0.7374 1.5967 0.6755 0.113 Uiso 1 1 calc R
C13 C 0.7890(6) 1.6476(6) 0.7319(3) 0.120(5) Uani 1 1 d G
H13A H 0.8381 1.6887 0.7207 0.144 Uiso 1 1 calc R
C14 C 0.7760(7) 1.6412(7) 0.7758(3) 0.137(6) Uani 1 1 d G
H14A H 0.8164 1.6781 0.7939 0.165 Uiso 1 1 calc R
C15 C 0.7027(7) 1.5797(7) 0.79258(18) 0.104(4) Uani 1 1 d G
H15A H 0.6940 1.5755 0.8219 0.125 Uiso 1 1 calc R
C16 C 0.6424(5) 1.5246(5) 0.76550(19) 0.070(2) Uani 1 1 d G
C17 C 0.5646(4) 1.4569(4) 0.77795(19) 0.072(2) Uani 1 1 d G
C18 C 0.5335(6) 1.4442(5) 0.81989(16) 0.091(3) Uani 1 1 d G
H18A H 0.5630 1.4807 0.8416 0.109 Uiso 1 1 calc R
C19 C 0.4585(6) 1.3768(6) 0.82945(15) 0.104(4) Uani 1 1 d G
H19A H 0.4377 1.3682 0.8575 0.125 Uiso 1 1 calc R
C20 C 0.4145(5) 1.3222(5) 0.7971(2) 0.093(3) Uani 1 1 d G
H20A H 0.3643 1.2771 0.8035 0.112 Uiso 1 1 calc R
C21 C 0.4456(5) 1.3350(4) 0.75512(19) 0.075(2) Uani 1 1 d G
H21A H 0.4161 1.2985 0.7335 0.090 Uiso 1 1 calc R
C22 C 0.5206(5) 1.4024(4) 0.74557(13) 0.064(2) Uani 1 1 d G
N3 N 0.4542(4) 1.5690(3) 0.68703(15) 0.0631(16) Uani 1 1 d G
C23 C 0.3927(5) 1.5903(4) 0.72168(13) 0.076(3) Uani 1 1 d G
H23A H 0.3976 1.5535 0.7465 0.091 Uiso 1 1 calc R
C24 C 0.3239(4) 1.6667(4) 0.71923(14) 0.075(3) Uani 1 1 d G
H24A H 0.2828 1.6810 0.7424 0.090 Uiso 1 1 calc R
C25 C 0.3166(4) 1.7217(4) 0.68214(17) 0.0629(19) Uani 1 1 d G
C26 C 0.3781(4) 1.7003(4) 0.64750(14) 0.065(2) Uani 1 1 d G
H26A H 0.3733 1.7371 0.6227 0.079 Uiso 1 1 calc R
C27 C 0.4469(4) 1.6240(4) 0.64994(13) 0.0571(17) Uani 1 1 d G
N4 N 0.5855(4) 1.5230(4) 0.62676(15) 0.0647(18) Uani 1 1 d G
C28 C 0.5220(4) 1.6009(4) 0.61754(16) 0.063(2) Uani 1 1 d G
C29 C 0.5331(5) 1.6518(4) 0.57950(18) 0.075(3) Uani 1 1 d G
H29A H 0.4906 1.7039 0.5733 0.090 Uiso 1 1 calc R
C30 C 0.6076(5) 1.6247(4) 0.55068(15) 0.082(3) Uani 1 1 d GD
C31 C 0.6711(5) 1.5468(5) 0.55990(18) 0.082(3) Uani 1 1 d G
H31A H 0.7210 1.5287 0.5406 0.098 Uiso 1 1 calc R
C32 C 0.6600(4) 1.4960(4) 0.59794(19) 0.086(3) Uani 1 1 d G
H32A H 0.7025 1.4439 0.6041 0.103 Uiso 1 1 calc R
C33 C 0.6196(10) 1.6793(9) 0.5086(3) 0.099(4) Uani 1 1 d DU
H33A H 0.5707 1.7308 0.5071 0.148 Uiso 1 1 calc R
H33B H 0.6094 1.6349 0.4853 0.148 Uiso 1 1 calc R
H33C H 0.6862 1.7065 0.5069 0.148 Uiso 1 1 calc R
C34 C 0.2367(8) 1.7986(7) 0.6814(4) 0.080(2) Uani 1 1 d U
H34A H 0.1978 1.8024 0.7060 0.096 Uiso 1 1 calc R
C35 C 0.2135(7) 1.8589(8) 0.6529(3) 0.079(2) Uani 1 1 d U
H35A H 0.2479 1.8589 0.6271 0.095 Uiso 1 1 calc R
C36 C 0.1314(8) 1.9299(9) 0.6606(4) 0.087(3) Uani 1 1 d U
C37 C 0.1102(6) 2.0099(5) 0.6284(2) 0.083(3) Uani 1 1 d G
C38 C 0.0443(6) 2.0837(6) 0.6406(2) 0.116(5) Uani 1 1 d G
H38A H 0.0165 2.0837 0.6678 0.139 Uiso 1 1 calc R
C39 C 0.0200(6) 2.1576(6) 0.6120(2) 0.107(4) Uani 1 1 d G
H39A H -0.0241 2.2070 0.6201 0.129 Uiso 1 1 calc R
C40 C 0.0615(6) 2.1577(5) 0.5714(2) 0.114(3) Uani 1 1 d GDU
C41 C 0.1274(6) 2.0838(6) 0.55923(18) 0.081(3) Uani 1 1 d G
H41A H 0.1552 2.0839 0.5320 0.097 Uiso 1 1 calc R
C42 C 0.1518(5) 2.0099(5) 0.5878(2) 0.086(3) Uani 1 1 d G
H42A H 0.1959 1.9605 0.5797 0.103 Uiso 1 1 calc R
C43 C -0.0163(13) 2.3292(13) 0.5571(7) 0.159(4) Uani 1 1 d DU
H43A H -0.0007 2.3459 0.5864 0.190 Uiso 1 1 calc R
H43B H 0.0019 2.3840 0.5391 0.190 Uiso 1 1 calc R
C44 C -0.1274(12) 2.3077(16) 0.5527(8) 0.181(6) Uani 1 1 d DU
H44A H -0.1656 2.3632 0.5621 0.271 Uiso 1 1 calc R
H44B H -0.1443 2.2520 0.5698 0.271 Uiso 1 1 calc R
H44C H -0.1428 2.2943 0.5234 0.271 Uiso 1 1 calc R
C45 C 0.1110(14) 2.2561(18) 0.5060(6) 0.168(4) Uani 1 1 d DU
H45A H 0.1225 2.3252 0.5014 0.201 Uiso 1 1 calc R
H45B H 0.1753 2.2232 0.5092 0.201 Uiso 1 1 calc R
C46 C 0.051(2) 2.2135(17) 0.4716(6) 0.194(6) Uani 1 1 d DU
H46A H 0.0883 2.2181 0.4454 0.291 Uiso 1 1 calc R
H46B H -0.0112 2.2482 0.4690 0.291 Uiso 1 1 calc R
H46C H 0.0380 2.1462 0.4779 0.291 Uiso 1 1 calc R

loop_
_atom_site_aniso_label
_atom_site_aniso_U_11
_atom_site_aniso_U_22
_atom_site_aniso_U_33
_atom_site_aniso_U_23
_atom_site_aniso_U_13
_atom_site_aniso_U_12
Ir1 0.06849(18) 0.04928(18) 0.05667(17) -0.00132(13) 0.00261(15) 0.00629(14)
P1 0.0903(15) 0.0773(16) 0.0808(15) -0.0097(13) 0.0048(13) -0.0072(16)
F1 0.130(5) 0.144(5) 0.151(6) -0.024(5) -0.019(5) -0.029(4)
F2 0.163(6) 0.132(5) 0.195(7) -0.026(5) -0.006(5) 0.034(5)
F3 0.212(7) 0.230(7) 0.116(5) 0.043(5) 0.032(5) -0.039(6)
F4 0.147(5) 0.163(6) 0.130(5) -0.013(5) -0.049(5) -0.035(5)
F5 0.161(6) 0.126(5) 0.193(7) -0.009(5) -0.014(5) 0.032(5)
F6 0.148(5) 0.151(6) 0.102(4) 0.016(4) -0.003(4) -0.011(5)
O1 0.125(5) 0.132(6) 0.119(5) 0.037(5) 0.047(5) 0.061(5)
N5 0.148(4) 0.146(4) 0.147(4) 0.0035(19) -0.0003(19) 0.0026(19)
C11 0.070(5) 0.066(5) 0.062(5) 0.009(4) 0.014(4) 0.011(4)
C1 0.081(5) 0.067(6) 0.083(6) 0.012(5) 0.026(5) 0.013(5)
C2 0.091(6) 0.086(7) 0.106(8) 0.009(7) 0.023(7) 0.023(6)
C3 0.123(10) 0.095(9) 0.102(9) 0.018(7) 0.042(8) 0.045(8)
C4 0.139(10) 0.063(6) 0.084(7) -0.007(5) 0.010(7) 0.021(7)
C5 0.093(6) 0.053(5) 0.076(6) 0.004(4) 0.013(5) 0.006(5)
C6 0.116(8) 0.042(4) 0.066(5) 0.001(4) 0.012(5) -0.005(5)
C7 0.126(10) 0.066(6) 0.079(6) -0.016(5) 0.003(7) -0.010(7)
C8 0.145(12) 0.120(11) 0.094(8) -0.008(8) -0.027(9) -0.058(10)
C9 0.151(12) 0.086(8) 0.092(8) -0.012(7) -0.033(9) -0.023(8)
C10 0.082(6) 0.083(7) 0.109(9) -0.004(6) -0.022(6) -0.006(6)
N1 0.072(4) 0.050(4) 0.063(4) 0.000(3) -0.005(3) 0.004(3)
N2 0.074(4) 0.067(5) 0.075(5) -0.003(4) -0.010(4) 0.008(4)
C12 0.067(5) 0.085(7) 0.131(10) 0.008(7) -0.018(6) -0.012(5)
C13 0.108(9) 0.099(9) 0.152(14) 0.009(10) -0.021(9) -0.034(8)
C14 0.145(13) 0.130(13) 0.138(14) -0.003(11) -0.049(11) -0.051(12)
C15 0.127(10) 0.089(8) 0.096(8) -0.016(6) -0.029(8) -0.004(8)
C16 0.085(6) 0.055(5) 0.070(5) -0.005(4) -0.009(4) 0.008(4)
C17 0.091(6) 0.066(5) 0.059(4) -0.002(4) -0.003(4) 0.019(6)
C18 0.127(8) 0.092(8) 0.054(5) -0.005(5) 0.002(5) 0.022(7)
C19 0.145(11) 0.094(8) 0.074(6) 0.025(6) 0.020(7) 0.024(8)
C20 0.094(7) 0.096(8) 0.089(7) 0.030(7) 0.020(6) 0.010(6)
C21 0.085(6) 0.067(6) 0.072(5) 0.008(4) 0.005(5) -0.010(5)
C22 0.077(5) 0.053(4) 0.063(5) 0.003(4) -0.002(4) 0.016(4)
N3 0.074(4) 0.061(4) 0.055(3) -0.003(3) 0.004(3) 0.010(3)
C23 0.091(6) 0.070(6) 0.067(5) 0.003(4) 0.021(5) 0.029(5)
C24 0.079(5) 0.091(7) 0.054(4) 0.001(4) 0.013(4) 0.025(5)
C25 0.074(5) 0.053(4) 0.062(4) 0.002(4) 0.008(4) 0.017(4)
C26 0.076(5) 0.054(5) 0.066(5) 0.004(4) 0.004(4) 0.006(4)
C27 0.064(4) 0.049(4) 0.059(4) -0.005(3) 0.010(4) -0.006(4)
N4 0.074(4) 0.049(4) 0.071(4) 0.004(3) 0.013(3) 0.013(3)
C28 0.080(5) 0.049(4) 0.059(4) 0.003(4) 0.012(4) 0.008(4)
C29 0.102(7) 0.061(5) 0.062(5) 0.012(4) 0.019(5) 0.012(5)
C30 0.105(7) 0.054(5) 0.086(7) 0.005(4) 0.013(6) 0.003(5)
C31 0.103(6) 0.063(5) 0.079(6) -0.002(5) 0.026(6) 0.010(6)
C32 0.107(7) 0.069(6) 0.083(6) 0.006(5) 0.040(6) 0.028(6)
C33 0.117(7) 0.101(7) 0.079(6) 0.017(5) 0.026(5) 0.016(6)
C34 0.086(5) 0.073(5) 0.081(5) 0.008(4) 0.025(5) 0.029(4)
C35 0.080(4) 0.073(5) 0.084(5) 0.011(4) 0.016(4) 0.019(4)
C36 0.078(5) 0.090(6) 0.093(6) 0.018(5) 0.017(4) 0.029(5)
C37 0.065(5) 0.088(7) 0.097(7) 0.001(6) 0.005(5) 0.014(5)
C38 0.116(9) 0.126(11) 0.106(8) 0.039(8) 0.032(8) 0.071(9)
C39 0.118(9) 0.104(9) 0.100(8) 0.030(7) 0.035(7) 0.059(8)
C40 0.102(6) 0.127(7) 0.114(7) -0.010(5) -0.015(6) 0.022(6)
C41 0.080(5) 0.083(6) 0.080(6) 0.010(5) 0.009(5) 0.030(5)
C42 0.087(7) 0.091(7) 0.080(6) -0.009(6) -0.004(5) 0.017(6)
C43 0.160(4) 0.157(4) 0.159(4) 0.002(2) -0.001(2) 0.003(2)
C44 0.179(6) 0.182(6) 0.181(6) 0.002(2) 0.000(2) 0.001(2)
C45 0.169(5) 0.168(5) 0.167(4) 0.002(2) 0.002(2) 0.002(2)
C46 0.194(6) 0.194(6) 0.193(6) -0.002(2) 0.000(2) 0.000(2)

loop_
_atom_type_symbol
_atom_type_description
_atom_type_scat_dispersion_real
_atom_type_scat_dispersion_imag
_atom_type_scat_source
C C 0.0033 0.0016 'International Tables Vol C Tables 4.2.6.8 and 6.1.1.4'
H H 0.0000 0.0000 'International Tables Vol C Tables 4.2.6.8 and 6.1.1.4'
N N 0.0061 0.0033 'International Tables Vol C Tables 4.2.6.8 and 6.1.1.4'
O O 0.0106 0.0060 'International Tables Vol C Tables 4.2.6.8 and 6.1.1.4'
F F 0.0171 0.0103 'International Tables Vol C Tables 4.2.6.8 and 6.1.1.4'
P P 0.1023 0.0942 'International Tables Vol C Tables 4.2.6.8 and 6.1.1.4'
Ir Ir -1.4442 7.9887 'International Tables Vol C Tables 4.2.6.8 and 6.1.1.4'

loop_
_geom_angle_atom_site_label_1
_geom_angle_atom_site_label_2
_geom_angle_atom_site_label_3
_geom_angle
N2 Ir1 C22 80.3(2)
N2 Ir1 C11 94.2(2)
C22 Ir1 C11 90.8(3)
N2 Ir1 N1 173.0(2)
C22 Ir1 N1 94.8(2)
C11 Ir1 N1 80.8(2)
N2 Ir1 N3 89.2(2)
C22 Ir1 N3 94.2(2)
C11 Ir1 N3 174.4(2)
N1 Ir1 N3 96.2(2)
N2 Ir1 N4 96.7(2)
C22 Ir1 N4 170.1(2)
C11 Ir1 N4 98.9(2)
N1 Ir1 N4 89.0(2)
N3 Ir1 N4 76.25(18)
F3 P1 F2 89.4(7)
F3 P1 F4 90.3(6)
F2 P1 F4 90.0(5)
F3 P1 F5 94.7(7)
F2 P1 F5 176.0(7)
F4 P1 F5 90.1(4)
F3 P1 F6 178.3(7)
F2 P1 F6 88.9(6)
F4 P1 F6 90.0(5)
F5 P1 F6 87.1(6)
F3 P1 F1 89.6(6)
F2 P1 F1 90.0(5)
F4 P1 F1 179.92(15)
F5 P1 F1 89.9(4)
F6 P1 F1 90.1(5)
C40 N5 C45 120.1(14)
C40 N5 C43 123.4(13)
C45 N5 C43 113.2(15)
C1 C11 C5 120.0
C1 C11 Ir1 127.4(3)
C5 C11 Ir1 112.6(3)
C11 C1 C2 120.0
C11 C1 H1A 120.0
C2 C1 H1A 120.0
C3 C2 C1 120.0
C3 C2 H2A 120.0
C1 C2 H2A 120.0
C2 C3 C4 120.0
C2 C3 H3A 120.0
C4 C3 H3A 120.0
C5 C4 C3 120.0
C5 C4 H4A 120.0
C3 C4 H4A 120.0
C4 C5 C11 120.0
C4 C5 C6 121.8(5)
C11 C5 C6 118.2(5)
C7 C6 N1 120.0
C7 C6 C5 127.2(5)
N1 C6 C5 112.8(5)
C6 C7 C8 120.0
C6 C7 H7A 120.0
C8 C7 H7A 120.0
C7 C8 C9 120.0
C7 C8 H8A 120.0
C9 C8 H8A 120.0
C10 C9 C8 120.0
C10 C9 H9A 120.0
C8 C9 H9A 120.0
C9 C10 N1 120.0
C9 C10 H10A 120.0
N1 C10 H10A 120.0
C10 N1 C6 120.0
C10 N1 Ir1 124.4(3)
C6 N1 Ir1 115.5(3)
C12 N2 C16 120.0
C12 N2 Ir1 124.5(4)
C16 N2 Ir1 115.5(4)
N2 C12 C13 120.0
N2 C12 H12A 120.0
C13 C12 H12A 120.0
C14 C13 C12 120.0
C14 C13 H13A 120.0
C12 C13 H13A 120.0
C13 C14 C15 120.0
C13 C14 H14A 120.0
C15 C14 H14A 120.0
C14 C15 C16 120.0
C14 C15 H15A 120.0
C16 C15 H15A 120.0
C15 C16 N2 120.0
C15 C16 C17 126.6(5)
N2 C16 C17 113.4(5)
C18 C17 C22 120.0
C18 C17 C16 123.3(5)
C22 C17 C16 116.6(5)
C19 C18 C17 120.0
C19 C18 H18A 120.0
C17 C18 H18A 120.0
C18 C19 C20 120.0
C18 C19 H19A 120.0
C20 C19 H19A 120.0
C19 C20 C21 120.0
C19 C20 H20A 120.0
C21 C20 H20A 120.0
C22 C21 C20 120.0
C22 C21 H21A 120.0
C20 C21 H21A 120.0
C21 C22 C17 120.0
C21 C22 Ir1 126.0(3)
C17 C22 Ir1 113.1(3)
C23 N3 C27 120.0
C23 N3 Ir1 123.3(2)
C27 N3 Ir1 116.6(2)
C24 C23 N3 120.0
C24 C23 H23A 120.0
N3 C23 H23A 120.0
C23 C24 C25 120.0
C23 C24 H24A 120.0
C25 C24 H24A 120.0
C24 C25 C26 120.0
C24 C25 C34 116.4(5)
C26 C25 C34 123.5(5)
C27 C26 C25 120.0
C27 C26 H26A 120.0
C25 C26 H26A 120.0
C26 C27 N3 120.0
C26 C27 C28 124.9(4)
N3 C27 C28 114.8(4)
C28 N4 C32 120.0
C28 N4 Ir1 116.0(3)
C32 N4 Ir1 124.0(3)
N4 C28 C29 120.0
N4 C28 C27 115.8(4)
C29 C28 C27 124.2(4)
C28 C29 C30 120.0
C28 C29 H29A 120.0
C30 C29 H29A 120.0
C31 C30 C29 120.0
C31 C30 C33 119.6(6)
C29 C30 C33 120.4(6)
C30 C31 C32 120.0
C30 C31 H31A 120.0
C32 C31 H31A 120.0
C31 C32 N4 120.0
C31 C32 H32A 120.0
N4 C32 H32A 120.0
C30 C33 H33A 109.5
C30 C33 H33B 109.5
H33A C33 H33B 109.5
C30 C33 H33C 109.5
H33A C33 H33C 109.5
H33B C33 H33C 109.5
C35 C34 C25 130.4(9)
C35 C34 H34A 114.8
C25 C34 H34A 114.8
C34 C35 C36 119.8(10)
C34 C35 H35A 120.1
C36 C35 H35A 120.1
O1 C36 C35 119.8(10)
O1 C36 C37 119.7(9)
C35 C36 C37 120.3(9)
C38 C37 C42 120.0
C38 C37 C36 117.5(6)
C42 C37 C36 122.5(6)
C39 C38 C37 120.0
C39 C38 H38A 120.0
C37 C38 H38A 120.0
C38 C39 C40 120.0
C38 C39 H39A 120.0
C40 C39 H39A 120.0
C41 C40 C39 120.0
C41 C40 N5 120.3(7)
C39 C40 N5 119.4(7)
C40 C41 C42 120.0
C40 C41 H41A 120.0
C42 C41 H41A 120.0
C41 C42 C37 120.0
C41 C42 H42A 120.0
C37 C42 H42A 120.0
C44 C43 N5 108.7(14)
C44 C43 H43A 109.9
N5 C43 H43A 109.9
C44 C43 H43B 109.9
N5 C43 H43B 109.9
H43A C43 H43B 108.3
C43 C44 H44A 109.5
C43 C44 H44B 109.5
H44A C44 H44B 109.5
C43 C44 H44C 109.5
H44A C44 H44C 109.5
H44B C44 H44C 109.5
C46 C45 N5 101.2(13)
C46 C45 H45A 111.5
N5 C45 H45A 111.5
C46 C45 H45B 111.5
N5 C45 H45B 111.5
H45A C45 H45B 109.3
C45 C46 H46A 109.5
C45 C46 H46B 109.5
H46A C46 H46B 109.5
C45 C46 H46C 109.5
H46A C46 H46C 109.5
H46B C46 H46C 109.5

loop_
_geom_bond_atom_site_label_1
_geom_bond_atom_site_label_2
_geom_bond_distance
Ir1 N2 2.027(5)
Ir1 C22 2.037(4)
Ir1 C11 2.040(4)
Ir1 N1 2.041(4)
Ir1 N3 2.140(3)
Ir1 N4 2.147(4)
P1 F3 1.516(7)
P1 F2 1.544(7)
P1 F4 1.556(6)
P1 F5 1.558(7)
P1 F6 1.564(7)
P1 F1 1.568(6)
O1 C36 1.219(13)
N5 C40 1.429(13)
N5 C45 1.504(16)
N5 C43 1.530(15)
C11 C1 1.3900
C11 C5 1.3900
C1 C2 1.3900
C1 H1A 0.9300
C2 C3 1.3900
C2 H2A 0.9300
C3 C4 1.3900
C3 H3A 0.9300
C4 C5 1.3900
C4 H4A 0.9300
C5 C6 1.448(8)
C6 C7 1.3900
C6 N1 1.3900
C7 C8 1.3900
C7 H7A 0.9300
C8 C9 1.3900
C8 H8A 0.9300
C9 C10 1.3900
C9 H9A 0.9300
C10 N1 1.3900
C10 H10A 0.9300
N2 C12 1.3900
N2 C16 1.3900
C12 C13 1.3900
C12 H12A 0.9300
C13 C14 1.3900
C13 H13A 0.9300
C14 C15 1.3900
C14 H14A 0.9300
C15 C16 1.3900
C15 H15A 0.9300
C16 C17 1.441(8)
C17 C18 1.3900
C17 C22 1.3900
C18 C19 1.3900
C18 H18A 0.9300
C19 C20 1.3900
C19 H19A 0.9300
C20 C21 1.3900
C20 H20A 0.9300
C21 C22 1.3900
C21 H21A 0.9300
N3 C23 1.3900
N3 C27 1.3900
C23 C24 1.3900
C23 H23A 0.9300
C24 C25 1.3900
C24 H24A 0.9300
C25 C26 1.3900
C25 C34 1.495(9)
C26 C27 1.3900
C26 H26A 0.9300
C27 C28 1.457(5)
N4 C28 1.3900
N4 C32 1.3900
C28 C29 1.3900
C29 C30 1.3900
C29 H29A 0.9300
C30 C31 1.3900
C30 C33 1.525(10)
C31 C32 1.3900
C31 H31A 0.9300
C32 H32A 0.9300
C33 H33A 0.9600
C33 H33B 0.9600
C33 H33C 0.9600
C34 C35 1.256(13)
C34 H34A 0.9300
C35 C36 1.479(14)
C35 H35A 0.9300
C36 C37 1.516(12)
C37 C38 1.3900
C37 C42 1.3900
C38 C39 1.3900
C38 H38A 0.9300
C39 C40 1.3900
C39 H39A 0.9300
C40 C41 1.3900
C41 C42 1.3900
C41 H41A 0.9300
C42 H42A 0.9300
C43 C44 1.507(16)
C43 H43A 0.9700
C43 H43B 0.9700
C44 H44A 0.9600
C44 H44B 0.9600
C44 H44C 0.9600
C45 C46 1.458(17)
C45 H45A 0.9700
C45 H45B 0.9700
C46 H46A 0.9600
C46 H46B 0.9600
C46 H46C 0.9600
